data_7023155
loop_
_publ_author_name
'Xie, Qi-Wei'
'Wu, Shu-Qi'
'Liu, Cai-Ming'
'Cui, Ai-Li'
'Kou, Hui-Zhong'

_publ_section_title
;
 Synthesis, crystal structure and magnetic properties of dinuclear
 NiIILnIII complexes based on a flexible polydentate ligand.
;
_journal_issue 31
_journal_name_full 'Dalton transactions (Cambridge, England : 2003)'
_journal_page_first 11227
_journal_page_last 11233
_journal_paper_doi 10.1039/c3dt50818h
_journal_volume 42
_journal_year 2013
_chemical_formula_sum 'C72 H71.5 Gd N4.5 Ni O10.5'
_chemical_formula_weight 1383.80
_space_group_IT_number 2
_symmetry_cell_setting triclinic
_symmetry_space_group_name_Hall '-P 1'
_symmetry_space_group_name_H-M 'P -1'
_atom_sites_solution_hydrogens geom
_atom_sites_solution_primary direct
_atom_sites_solution_secondary difmap
_audit_creation_method SHELXL-97
_cell_angle_alpha 88.6950(12)
_cell_angle_beta 73.2600(12)
_cell_angle_gamma 70.2450(12)
_cell_formula_units_Z 2
_cell_length_a 13.3208(5)
_cell_length_b 15.4148(6)
_cell_length_c 17.9987(7)
_cell_measurement_reflns_used 20143
_cell_measurement_temperature 123(2)
_cell_measurement_theta_max 27.48
_cell_measurement_theta_min 3.04
_cell_volume 3319.5(2)
_computing_cell_refinement 'CrystalClear (Rigaku Inc., 2008)'
_computing_data_collection 'CrystalClear (Rigaku Inc., 2008)'
_computing_data_reduction 'CrystalClear (Rigaku Inc., 2008)'
_computing_molecular_graphics 'SHELXTL (Sheldrick, 1990)'
_computing_publication_material SHELXTL
_computing_structure_refinement 'SHELXL-97 (Sheldrick, 1997)'
_computing_structure_solution 'SHELXS-97 (Sheldrick, 1990)'
_diffrn_ambient_temperature 123(2)
_diffrn_detector_area_resol_mean 28.5714
_diffrn_measured_fraction_theta_full 0.988
_diffrn_measured_fraction_theta_max 0.988
_diffrn_measurement_device_type 'Saturn724+ (2x2 bin mode)'
_diffrn_measurement_method dtprofit.ref
_diffrn_radiation_monochromator graphite
_diffrn_radiation_source 'Rotating Anode'
_diffrn_radiation_type MoK\a
_diffrn_radiation_wavelength 0.71075
_diffrn_reflns_av_R_equivalents 0.0384
_diffrn_reflns_av_sigmaI/netI 0.0507
_diffrn_reflns_limit_h_max 15
_diffrn_reflns_limit_h_min -15
_diffrn_reflns_limit_k_max 17
_diffrn_reflns_limit_k_min -18
_diffrn_reflns_limit_l_max 21
_diffrn_reflns_limit_l_min -21
_diffrn_reflns_number 25192
_diffrn_reflns_theta_full 25.00
_diffrn_reflns_theta_max 25.00
_diffrn_reflns_theta_min 3.03
_exptl_absorpt_coefficient_mu 1.336
_exptl_absorpt_correction_T_max 1.0000
_exptl_absorpt_correction_T_min 0.5761
_exptl_absorpt_correction_type multi-scan
_exptl_crystal_colour green
_exptl_crystal_density_diffrn 1.384
_exptl_crystal_density_method 'not measured'
_exptl_crystal_description Prism
_exptl_crystal_F_000 1422
_exptl_crystal_size_max 0.30
_exptl_crystal_size_mid 0.25
_exptl_crystal_size_min 0.18
_refine_diff_density_max 1.466
_refine_diff_density_min -0.991
_refine_diff_density_rms 0.108
_refine_ls_extinction_method none
_refine_ls_goodness_of_fit_ref 1.016
_refine_ls_hydrogen_treatment constr
_refine_ls_matrix_type full
_refine_ls_number_parameters 839
_refine_ls_number_reflns 11546
_refine_ls_number_restraints 0
_refine_ls_restrained_S_all 1.016
_refine_ls_R_factor_all 0.0557
_refine_ls_R_factor_gt 0.0471
_refine_ls_shift/su_max 0.000
_refine_ls_shift/su_mean 0.000
_refine_ls_structure_factor_coef Fsqd
_refine_ls_weighting_details 'calc w=1/[\s^2^(Fo^2^)+(0.0811P)^2^+10.1904P] where P=(Fo^2^+2Fc^2^)/3'
_refine_ls_weighting_scheme calc
_refine_ls_wR_factor_gt 0.1409
_refine_ls_wR_factor_ref 0.1474
_reflns_number_gt 10002
_reflns_number_total 11546
_reflns_threshold_expression >2sigma(I)
_cod_data_source_file c3dt50818h.txt
_cod_data_source_block 1
_cod_depositor_comments
;
The following automatic conversions were performed:

'_exptl_absorpt_correction_type' value 'Multi-scan' changed to
'multi-scan' according to
/home/saulius/struct/CIF-dictionaries/cif_core.dic dictionary named
'cif_core.dic' version 2.4.2 from 2011-04-26.

Automatic conversion script
Id: cif_fix_values 1891 2012-01-12 08:04:46Z andrius 
;
_cod_original_sg_symbol_H-M P-1
_cod_original_formula_sum 'C72 H71.50 Gd N4.50 Ni O10.50'
_cod_database_code 7023155

loop_
_symmetry_equiv_pos_as_xyz
'x, y, z'
'-x, -y, -z'

loop_
_atom_site_label
_atom_site_type_symbol
_atom_site_fract_x
_atom_site_fract_y
_atom_site_fract_z
_atom_site_U_iso_or_equiv
_atom_site_adp_type
_atom_site_occupancy
_atom_site_symmetry_multiplicity
_atom_site_calc_flag
_atom_site_refinement_flags
Gd1 Gd 0.15254(2) 0.100368(17) 0.227482(14) 0.03129(10) Uani 1 1 d .
Ni2 Ni 0.10939(6) 0.20786(4) 0.40442(4) 0.03210(17) Uani 1 1 d .
O5 O 0.2389(3) 0.1276(2) 0.3149(2) 0.0324(8) Uani 1 1 d .
O6 O 0.3744(3) 0.0438(3) 0.1862(2) 0.0377(8) Uani 1 1 d .
O7 O 0.1978(3) 0.2689(3) 0.4455(2) 0.0379(8) Uani 1 1 d .
O8 O 0.0721(3) 0.3161(2) 0.3377(2) 0.0365(8) Uani 1 1 d .
O9 O 0.2173(3) 0.1892(3) 0.1336(2) 0.0414(9) Uani 1 1 d .
O10 O -0.0021(3) 0.2041(3) 0.2002(2) 0.0417(9) Uani 1 1 d .
O11 O 0.1892(3) 0.0106(3) 0.1140(2) 0.0392(9) Uani 1 1 d .
O12 O 0.2191(3) -0.0545(2) 0.2543(2) 0.0379(8) Uani 1 1 d .
O13 O 0.0305(3) 0.1496(2) 0.3508(2) 0.0330(8) Uani 1 1 d .
O14 O -0.0182(3) 0.0385(3) 0.2728(2) 0.0365(8) Uani 1 1 d .
N3 N 0.1568(4) 0.0964(3) 0.4733(3) 0.0357(10) Uani 1 1 d .
N4 N -0.0388(4) 0.2616(3) 0.4989(3) 0.0400(11) Uani 1 1 d .
N5 N 0.3811(8) 0.4117(6) 0.1836(6) 0.109(3) Uani 1 1 d .
C15 C -0.0399(5) -0.0235(5) 0.2270(4) 0.0481(15) Uani 1 1 d .
H15A H -0.0886 0.0120 0.1970 0.058 Uiso 1 1 calc R
H15B H -0.0767 -0.0611 0.2613 0.058 Uiso 1 1 calc R
H15C H 0.0307 -0.0639 0.1913 0.058 Uiso 1 1 calc R
C16 C -0.1086(4) 0.0974(4) 0.3301(3) 0.0346(11) Uani 1 1 d .
C17 C -0.2172(5) 0.1008(4) 0.3455(3) 0.0380(12) Uani 1 1 d .
H17 H -0.2343 0.0594 0.3170 0.046 Uiso 1 1 calc R
C18 C -0.3031(5) 0.1657(4) 0.4033(3) 0.0418(13) Uani 1 1 d .
C19 C -0.2729(5) 0.2230(4) 0.4446(3) 0.0420(13) Uani 1 1 d .
H19 H -0.3294 0.2660 0.4849 0.050 Uiso 1 1 calc R
C20 C -0.1632(5) 0.2197(4) 0.4292(3) 0.0379(12) Uani 1 1 d .
C21 C -0.0786(5) 0.1565(4) 0.3713(3) 0.0344(11) Uani 1 1 d .
C22 C -0.4233(5) 0.1718(5) 0.4190(4) 0.0534(16) Uani 1 1 d .
H22A H -0.4679 0.2335 0.4092 0.064 Uiso 1 1 calc R
H22B H -0.4531 0.1605 0.4733 0.064 Uiso 1 1 calc R
H22C H -0.4267 0.1252 0.3845 0.064 Uiso 1 1 calc R
C23 C -0.1416(5) 0.2917(4) 0.4728(4) 0.0446(14) Uani 1 1 d .
H23A H -0.1384 0.3429 0.4390 0.054 Uiso 1 1 calc R
H23B H -0.2070 0.3175 0.5194 0.054 Uiso 1 1 calc R
C24 C -0.0428(6) 0.3435(4) 0.5429(4) 0.0510(15) Uani 1 1 d .
H24A H -0.1125 0.3650 0.5859 0.077 Uiso 1 1 calc R
H24B H -0.0395 0.3930 0.5082 0.077 Uiso 1 1 calc R
H24C H 0.0210 0.3265 0.5638 0.077 Uiso 1 1 calc R
C25 C -0.0363(5) 0.1845(4) 0.5505(3) 0.0470(14) Uani 1 1 d .
H25A H -0.0644 0.1407 0.5307 0.056 Uiso 1 1 calc R
H25B H -0.0857 0.2094 0.6037 0.056 Uiso 1 1 calc R
C26 C 0.0817(5) 0.1343(4) 0.5530(3) 0.0449(14) Uani 1 1 d .
H26A H 0.1087 0.1776 0.5746 0.054 Uiso 1 1 calc R
H26B H 0.0825 0.0833 0.5875 0.054 Uiso 1 1 calc R
C27 C 0.1418(5) 0.0101(4) 0.4512(3) 0.0393(13) Uani 1 1 d .
H27A H 0.1651 -0.0373 0.4860 0.059 Uiso 1 1 calc R
H27B H 0.1875 -0.0120 0.3973 0.059 Uiso 1 1 calc R
H27C H 0.0630 0.0229 0.4556 0.059 Uiso 1 1 calc R
C28 C 0.2758(5) 0.0742(4) 0.4700(3) 0.0406(13) Uani 1 1 d .
H28A H 0.2938 0.0279 0.5075 0.049 Uiso 1 1 calc R
H28B H 0.2856 0.1309 0.4865 0.049 Uiso 1 1 calc R
C29 C 0.3582(5) 0.0370(4) 0.3899(3) 0.0372(12) Uani 1 1 d .
C30 C 0.4634(5) -0.0285(4) 0.3859(4) 0.0432(14) Uani 1 1 d .
H30 H 0.4800 -0.0457 0.4332 0.052 Uiso 1 1 calc R
C31 C 0.5435(5) -0.0689(4) 0.3168(4) 0.0447(14) Uani 1 1 d .
C32 C 0.6565(6) -0.1378(5) 0.3144(5) 0.065(2) Uani 1 1 d .
H32A H 0.7151 -0.1146 0.2848 0.078 Uiso 1 1 calc R
H32B H 0.6667 -0.1971 0.2892 0.078 Uiso 1 1 calc R
H32C H 0.6611 -0.1462 0.3676 0.078 Uiso 1 1 calc R
C33 C 0.5160(5) -0.0452(4) 0.2468(4) 0.0414(13) Uani 1 1 d .
H33 H 0.5681 -0.0733 0.1980 0.050 Uiso 1 1 calc R
C34 C 0.4132(5) 0.0188(4) 0.2501(3) 0.0363(12) Uani 1 1 d .
C35 C 0.3341(5) 0.0648(4) 0.3204(3) 0.0349(12) Uani 1 1 d .
C36 C 0.4484(5) 0.0047(5) 0.1103(3) 0.0495(15) Uani 1 1 d .
H36A H 0.4702 -0.0628 0.1081 0.059 Uiso 1 1 calc R
H36B H 0.5153 0.0220 0.1001 0.059 Uiso 1 1 calc R
H36C H 0.4104 0.0283 0.0710 0.059 Uiso 1 1 calc R
C37 C 0.4079(5) -0.2849(4) 0.3443(3) 0.0434(13) Uani 1 1 d .
H37 H 0.4491 -0.2801 0.3782 0.052 Uiso 1 1 calc R
C38 C 0.3560(5) -0.2075(4) 0.3097(3) 0.0366(12) Uani 1 1 d .
H38 H 0.3591 -0.1490 0.3221 0.044 Uiso 1 1 calc R
C39 C 0.3985(5) -0.3700(4) 0.3285(4) 0.0472(14) Uani 1 1 d .
H39 H 0.4326 -0.4228 0.3525 0.057 Uiso 1 1 calc R
C40 C 0.3402(5) -0.3776(4) 0.2787(4) 0.0484(15) Uani 1 1 d .
H40 H 0.3328 -0.4351 0.2690 0.058 Uiso 1 1 calc R
C41 C 0.2916(5) -0.2996(4) 0.2419(3) 0.0382(12) Uani 1 1 d .
H41 H 0.2528 -0.3047 0.2063 0.046 Uiso 1 1 calc R
C42 C 0.3007(5) -0.2148(4) 0.2579(3) 0.0363(12) Uani 1 1 d .
C43 C 0.2633(5) -0.1465(4) 0.1375(3) 0.0389(12) Uani 1 1 d .
H43A H 0.2888 -0.2085 0.1157 0.047 Uiso 1 1 calc R
C44 C 0.2554(4) -0.1318(4) 0.2165(3) 0.0349(12) Uani 1 1 d .
C45 C 0.2357(4) -0.0749(4) 0.0895(3) 0.0357(12) Uani 1 1 d .
C46 C 0.2635(4) -0.0962(4) 0.0038(3) 0.0369(12) Uani 1 1 d .
C47 C 0.2550(5) -0.0239(5) -0.0447(3) 0.0469(14) Uani 1 1 d .
H47 H 0.2333 0.0378 -0.0232 0.056 Uiso 1 1 calc R
C48 C 0.2782(5) -0.0416(5) -0.1249(4) 0.0537(17) Uani 1 1 d .
H48 H 0.2725 0.0080 -0.1576 0.064 Uiso 1 1 calc R
C49 C 0.3092(5) -0.1309(6) -0.1567(4) 0.0576(18) Uani 1 1 d .
H49 H 0.3244 -0.1428 -0.2111 0.069 Uiso 1 1 calc R
C50 C 0.3181(6) -0.2021(5) -0.1093(4) 0.0586(18) Uani 1 1 d .
H50 H 0.3392 -0.2635 -0.1313 0.070 Uiso 1 1 calc R
C51 C 0.2969(5) -0.1864(5) -0.0302(4) 0.0494(15) Uani 1 1 d .
H51 H 0.3050 -0.2370 0.0015 0.059 Uiso 1 1 calc R
C52 C 0.3653(5) 0.2480(5) 0.0207(4) 0.0505(15) Uani 1 1 d .
H52 H 0.3846 0.2272 0.0664 0.061 Uiso 1 1 calc R
C53 C 0.4433(6) 0.2672(5) -0.0410(5) 0.0624(19) Uani 1 1 d .
H53 H 0.5147 0.2612 -0.0367 0.075 Uiso 1 1 calc R
C54 C 0.4170(6) 0.2951(5) -0.1093(4) 0.064(2) Uani 1 1 d .
H54 H 0.4701 0.3085 -0.1516 0.077 Uiso 1 1 calc R
C55 C 0.3146(6) 0.3030(6) -0.1151(4) 0.065(2) Uani 1 1 d .
H55 H 0.2973 0.3204 -0.1621 0.078 Uiso 1 1 calc R
C56 C 0.2351(6) 0.2860(5) -0.0530(4) 0.0599(18) Uani 1 1 d .
H56 H 0.1637 0.2927 -0.0576 0.072 Uiso 1 1 calc R
C57 C 0.2596(5) 0.2589(4) 0.0164(3) 0.0425(13) Uani 1 1 d .
C58 C 0.1762(5) 0.2419(4) 0.0853(4) 0.0427(13) Uani 1 1 d .
C59 C 0.0623(5) 0.2835(4) 0.0951(4) 0.0466(14) Uani 1 1 d .
H59A H 0.0400 0.3259 0.0589 0.056 Uiso 1 1 calc R
C60 C -0.0212(5) 0.2669(4) 0.1548(3) 0.0408(13) Uani 1 1 d .
C61 C -0.1431(5) 0.3259(4) 0.1692(4) 0.0447(14) Uani 1 1 d .
C62 C -0.2192(5) 0.3211(5) 0.2396(4) 0.0486(15) Uani 1 1 d .
H62 H -0.1946 0.2802 0.2761 0.058 Uiso 1 1 calc R
C63 C -0.3303(6) 0.3761(5) 0.2561(5) 0.0610(19) Uani 1 1 d .
H63 H -0.3818 0.3732 0.3044 0.073 Uiso 1 1 calc R
C64 C -0.3675(6) 0.4350(5) 0.2033(5) 0.067(2) Uani 1 1 d .
H64 H -0.4439 0.4731 0.2155 0.081 Uiso 1 1 calc R
C65 C -0.2927(7) 0.4386(6) 0.1322(6) 0.076(2) Uani 1 1 d .
H65 H -0.3182 0.4783 0.0953 0.092 Uiso 1 1 calc R
C66 C -0.1806(6) 0.3843(5) 0.1151(5) 0.0634(19) Uani 1 1 d .
H66 H -0.1295 0.3868 0.0666 0.076 Uiso 1 1 calc R
C67 C 0.2646(5) 0.3810(4) 0.4790(3) 0.0359(12) Uani 1 1 d .
C68 C 0.2680(6) 0.3460(5) 0.5506(4) 0.0506(16) Uani 1 1 d .
H68 H 0.2358 0.3000 0.5681 0.061 Uiso 1 1 calc R
C69 C 0.3181(6) 0.3780(5) 0.5965(4) 0.0576(17) Uani 1 1 d .
H69 H 0.3184 0.3547 0.6457 0.069 Uiso 1 1 calc R
C70 C 0.3666(7) 0.4418(5) 0.5718(5) 0.064(2) Uani 1 1 d .
H70 H 0.3995 0.4640 0.6041 0.076 Uiso 1 1 calc R
C71 C 0.3681(8) 0.4750(6) 0.4994(6) 0.087(3) Uani 1 1 d .
H71 H 0.4036 0.5188 0.4815 0.104 Uiso 1 1 calc R
C72 C 0.3180(7) 0.4443(5) 0.4533(5) 0.066(2) Uani 1 1 d .
H72 H 0.3200 0.4668 0.4035 0.079 Uiso 1 1 calc R
C73 C 0.2048(4) 0.3487(4) 0.4323(3) 0.0343(11) Uani 1 1 d .
C74 C 0.1564(5) 0.4084(4) 0.3829(3) 0.0387(12) Uani 1 1 d .
H74A H 0.1678 0.4662 0.3783 0.046 Uiso 1 1 calc R
C75 C 0.0927(4) 0.3909(4) 0.3396(3) 0.0347(11) Uani 1 1 d .
C76 C 0.0371(5) 0.4665(4) 0.2952(3) 0.0416(13) Uani 1 1 d .
C77 C 0.0650(6) 0.5461(4) 0.2805(4) 0.0518(16) Uani 1 1 d .
H77 H 0.1245 0.5525 0.2963 0.062 Uiso 1 1 calc R
C78 C 0.0066(7) 0.6156(5) 0.2432(5) 0.066(2) Uani 1 1 d .
H78 H 0.0251 0.6701 0.2347 0.080 Uiso 1 1 calc R
C79 C -0.0488(5) 0.4600(4) 0.2704(4) 0.0500(15) Uani 1 1 d .
H79 H -0.0706 0.4073 0.2808 0.060 Uiso 1 1 calc R
C80 C -0.1041(6) 0.5285(5) 0.2307(5) 0.064(2) Uani 1 1 d .
H80 H -0.1608 0.5210 0.2120 0.077 Uiso 1 1 calc R
C81 C -0.0773(7) 0.6068(5) 0.2184(5) 0.070(2) Uani 1 1 d .
H81 H -0.1170 0.6549 0.1927 0.084 Uiso 1 1 calc R
C82 C 0.3847(7) 0.2530(5) 0.2385(5) 0.071(2) Uani 1 1 d .
H82A H 0.3211 0.2389 0.2321 0.086 Uiso 1 1 calc R
H82B H 0.3801 0.2551 0.2938 0.086 Uiso 1 1 calc R
H82C H 0.4545 0.2048 0.2093 0.086 Uiso 1 1 calc R
C83 C 0.3825(7) 0.3421(6) 0.2091(5) 0.072(2) Uani 1 1 d .
N6 N 0.9458(17) 0.8135(9) 0.1139(12) 0.095(7) Uani 0.50 1 d P
C86 C 1.0179(11) 0.8705(15) -0.0069(15) 0.107(10) Uani 0.50 1 d P
H86A H 0.9740 0.8688 -0.0418 0.160 Uiso 0.50 1 calc PR
H86B H 1.0963 0.8324 -0.0313 0.160 Uiso 0.50 1 calc PR
H86C H 1.0124 0.9344 0.0030 0.160 Uiso 0.50 1 calc PR
C85 C 0.9784(19) 0.8374(9) 0.0604(16) 0.075(7) Uani 0.50 1 d P
C87 C 0.1802(10) 0.4879(7) 0.0734(6) 0.100(3) Uani 1 1 d .
C88 C 0.085(2) 0.5010(18) 0.0404(18) 0.116(9) Uani 0.50 1 d P
C88A C 0.2058(16) 0.5734(10) 0.0761(9) 0.069(4) Uani 0.50 1 d P
N7A N 0.248(4) 0.6313(15) 0.0735(9) 0.211(18) Uani 0.50 1 d P
N7 N 0.002(12) 0.511(6) 0.015(5) 0.13(2) Uani 0.50 1 d P
O2W O 0.436(3) 0.5461(16) 0.0318(19) 0.25(2) Uani 0.50 1 d P

loop_
_atom_site_aniso_label
_atom_site_aniso_U_11
_atom_site_aniso_U_22
_atom_site_aniso_U_33
_atom_site_aniso_U_23
_atom_site_aniso_U_13
_atom_site_aniso_U_12
Gd1 0.03243(16) 0.02728(15) 0.03158(16) 0.00254(10) -0.01132(11) -0.00564(11)
Ni2 0.0399(4) 0.0258(3) 0.0323(4) 0.0009(3) -0.0106(3) -0.0135(3)
O5 0.0330(18) 0.0287(19) 0.0356(19) 0.0061(15) -0.0123(16) -0.0092(15)
O6 0.0321(19) 0.040(2) 0.034(2) 0.0036(16) -0.0091(16) -0.0049(17)
O7 0.048(2) 0.031(2) 0.041(2) 0.0043(16) -0.0196(18) -0.0178(18)
O8 0.045(2) 0.0294(19) 0.040(2) 0.0027(16) -0.0177(17) -0.0142(17)
O9 0.039(2) 0.044(2) 0.040(2) 0.0130(18) -0.0167(18) -0.0089(18)
O10 0.035(2) 0.035(2) 0.049(2) 0.0099(18) -0.0153(18) -0.0035(17)
O11 0.045(2) 0.039(2) 0.033(2) -0.0012(17) -0.0171(17) -0.0082(18)
O12 0.045(2) 0.0263(19) 0.040(2) -0.0020(16) -0.0175(18) -0.0042(17)
O13 0.0326(18) 0.0298(19) 0.039(2) 0.0000(15) -0.0116(16) -0.0128(16)
O14 0.039(2) 0.033(2) 0.042(2) -0.0040(16) -0.0145(17) -0.0145(17)
N3 0.048(3) 0.031(2) 0.031(2) 0.0024(18) -0.010(2) -0.018(2)
N4 0.051(3) 0.033(3) 0.034(2) -0.002(2) -0.006(2) -0.018(2)
N5 0.121(7) 0.067(5) 0.131(8) -0.006(5) -0.008(6) -0.045(5)
C15 0.048(3) 0.054(4) 0.048(4) -0.009(3) -0.015(3) -0.023(3)
C16 0.035(3) 0.032(3) 0.033(3) 0.005(2) -0.009(2) -0.009(2)
C17 0.038(3) 0.041(3) 0.038(3) 0.004(2) -0.013(2) -0.015(3)
C18 0.041(3) 0.041(3) 0.045(3) 0.009(3) -0.014(3) -0.015(3)
C19 0.036(3) 0.042(3) 0.041(3) 0.003(3) -0.005(2) -0.010(3)
C20 0.040(3) 0.027(3) 0.041(3) 0.002(2) -0.006(2) -0.009(2)
C21 0.040(3) 0.031(3) 0.033(3) 0.004(2) -0.012(2) -0.012(2)
C22 0.039(3) 0.060(4) 0.060(4) 0.006(3) -0.015(3) -0.016(3)
C23 0.046(3) 0.035(3) 0.044(3) -0.007(3) -0.002(3) -0.011(3)
C24 0.056(4) 0.043(4) 0.050(4) -0.014(3) -0.006(3) -0.019(3)
C25 0.057(4) 0.046(4) 0.037(3) -0.003(3) -0.003(3) -0.025(3)
C26 0.062(4) 0.044(3) 0.034(3) 0.005(3) -0.014(3) -0.024(3)
C27 0.056(3) 0.033(3) 0.037(3) 0.007(2) -0.017(3) -0.023(3)
C28 0.053(3) 0.035(3) 0.043(3) 0.010(2) -0.024(3) -0.019(3)
C29 0.046(3) 0.033(3) 0.040(3) 0.009(2) -0.018(3) -0.020(3)
C30 0.050(3) 0.039(3) 0.052(4) 0.011(3) -0.029(3) -0.018(3)
C31 0.041(3) 0.037(3) 0.059(4) 0.014(3) -0.024(3) -0.011(3)
C32 0.047(4) 0.062(5) 0.081(5) 0.024(4) -0.030(4) -0.003(3)
C33 0.041(3) 0.034(3) 0.049(3) 0.009(3) -0.016(3) -0.010(3)
C34 0.037(3) 0.034(3) 0.042(3) 0.011(2) -0.015(2) -0.014(2)
C35 0.041(3) 0.027(3) 0.044(3) 0.011(2) -0.019(3) -0.015(2)
C36 0.035(3) 0.066(4) 0.036(3) -0.003(3) -0.003(3) -0.009(3)
C37 0.043(3) 0.043(3) 0.042(3) 0.010(3) -0.015(3) -0.010(3)
C38 0.040(3) 0.032(3) 0.035(3) 0.003(2) -0.011(2) -0.008(2)
C39 0.047(3) 0.037(3) 0.050(4) 0.014(3) -0.016(3) -0.004(3)
C40 0.049(3) 0.034(3) 0.055(4) 0.000(3) -0.008(3) -0.011(3)
C41 0.040(3) 0.031(3) 0.040(3) -0.001(2) -0.011(2) -0.008(2)
C42 0.038(3) 0.032(3) 0.036(3) 0.002(2) -0.007(2) -0.010(2)
C43 0.040(3) 0.034(3) 0.037(3) -0.006(2) -0.013(2) -0.002(2)
C44 0.030(3) 0.037(3) 0.036(3) 0.003(2) -0.011(2) -0.008(2)
C45 0.033(3) 0.038(3) 0.034(3) -0.002(2) -0.010(2) -0.008(2)
C46 0.030(3) 0.046(3) 0.033(3) 0.001(2) -0.012(2) -0.009(2)
C47 0.042(3) 0.064(4) 0.039(3) 0.005(3) -0.013(3) -0.023(3)
C48 0.050(4) 0.083(5) 0.036(3) 0.018(3) -0.017(3) -0.029(4)
C49 0.048(4) 0.083(5) 0.033(3) -0.008(3) -0.011(3) -0.012(4)
C50 0.058(4) 0.068(5) 0.040(4) -0.016(3) -0.018(3) -0.005(4)
C51 0.050(4) 0.051(4) 0.041(3) -0.009(3) -0.018(3) -0.006(3)
C52 0.043(3) 0.052(4) 0.049(4) 0.011(3) -0.013(3) -0.007(3)
C53 0.039(3) 0.069(5) 0.069(5) 0.009(4) -0.009(3) -0.012(3)
C54 0.046(4) 0.066(5) 0.059(4) 0.018(4) 0.003(3) -0.009(3)
C55 0.062(4) 0.073(5) 0.051(4) 0.027(4) -0.015(3) -0.015(4)
C56 0.053(4) 0.073(5) 0.056(4) 0.019(4) -0.022(3) -0.022(4)
C57 0.045(3) 0.039(3) 0.042(3) 0.010(3) -0.014(3) -0.011(3)
C58 0.043(3) 0.037(3) 0.049(3) 0.004(3) -0.016(3) -0.013(3)
C59 0.041(3) 0.043(3) 0.055(4) 0.016(3) -0.020(3) -0.010(3)
C60 0.036(3) 0.041(3) 0.045(3) 0.004(3) -0.017(3) -0.007(3)
C61 0.037(3) 0.035(3) 0.060(4) 0.005(3) -0.019(3) -0.005(3)
C62 0.042(3) 0.048(4) 0.051(4) -0.006(3) -0.016(3) -0.006(3)
C63 0.044(4) 0.061(4) 0.066(5) -0.023(4) -0.013(3) -0.003(3)
C64 0.044(4) 0.058(5) 0.087(6) -0.011(4) -0.029(4) 0.007(3)
C65 0.055(4) 0.068(5) 0.094(6) 0.016(5) -0.036(5) 0.005(4)
C66 0.043(4) 0.069(5) 0.069(5) 0.023(4) -0.021(3) -0.004(3)
C67 0.039(3) 0.022(3) 0.050(3) 0.004(2) -0.022(3) -0.009(2)
C68 0.065(4) 0.059(4) 0.044(3) 0.007(3) -0.025(3) -0.035(3)
C69 0.069(4) 0.063(4) 0.054(4) 0.006(3) -0.034(4) -0.026(4)
C70 0.075(5) 0.052(4) 0.088(5) 0.007(4) -0.057(4) -0.026(4)
C71 0.108(7) 0.086(6) 0.135(8) 0.064(6) -0.095(7) -0.073(6)
C72 0.086(5) 0.068(5) 0.083(5) 0.042(4) -0.057(5) -0.052(4)
C73 0.037(3) 0.027(3) 0.037(3) 0.000(2) -0.010(2) -0.010(2)
C74 0.044(3) 0.028(3) 0.051(3) 0.007(2) -0.021(3) -0.016(2)
C75 0.037(3) 0.031(3) 0.035(3) 0.000(2) -0.012(2) -0.009(2)
C76 0.044(3) 0.037(3) 0.045(3) 0.003(3) -0.019(3) -0.011(3)
C77 0.066(4) 0.041(3) 0.058(4) 0.014(3) -0.033(3) -0.020(3)
C78 0.090(6) 0.052(4) 0.068(5) 0.016(4) -0.035(4) -0.029(4)
C79 0.055(4) 0.041(3) 0.063(4) 0.011(3) -0.031(3) -0.017(3)
C80 0.063(4) 0.052(4) 0.088(6) 0.013(4) -0.047(4) -0.014(4)
C81 0.086(6) 0.048(4) 0.088(6) 0.020(4) -0.056(5) -0.015(4)
C82 0.069(5) 0.056(5) 0.077(5) -0.005(4) 0.000(4) -0.024(4)
C83 0.065(5) 0.051(5) 0.091(6) -0.015(4) 0.001(4) -0.027(4)
N6 0.175(17) 0.025(7) 0.145(16) 0.018(8) -0.139(15) -0.034(8)
C86 0.021(6) 0.108(16) 0.18(2) -0.108(17) -0.036(10) 0.007(8)
C85 0.110(16) 0.014(6) 0.126(17) -0.011(8) -0.105(16) 0.005(7)
C87 0.115(8) 0.080(7) 0.092(7) -0.014(5) -0.016(6) -0.030(6)
C88 0.089(16) 0.089(16) 0.15(2) 0.020(15) -0.053(17) 0.000(13)
C88A 0.105(13) 0.040(8) 0.049(8) 0.003(6) -0.017(8) -0.014(8)
N7A 0.56(6) 0.115(15) 0.043(9) 0.034(9) -0.099(19) -0.21(3)
N7 0.154(18) 0.07(3) 0.13(6) 0.01(3) 0.01(5) -0.01(3)
O2W 0.45(6) 0.21(3) 0.34(5) 0.21(3) -0.35(5) -0.26(4)

loop_
_atom_type_symbol
_atom_type_description
_atom_type_scat_dispersion_real
_atom_type_scat_dispersion_imag
_atom_type_scat_source
C C 0.0033 0.0016 'International Tables Vol C Tables 4.2.6.8 and 6.1.1.4'
H H 0.0000 0.0000 'International Tables Vol C Tables 4.2.6.8 and 6.1.1.4'
N N 0.0061 0.0033 'International Tables Vol C Tables 4.2.6.8 and 6.1.1.4'
O O 0.0106 0.0060 'International Tables Vol C Tables 4.2.6.8 and 6.1.1.4'
Ni Ni 0.3393 1.1124 'International Tables Vol C Tables 4.2.6.8 and 6.1.1.4'
Gd Gd -0.1653 3.9035 'International Tables Vol C Tables 4.2.6.8 and 6.1.1.4'

loop_
_geom_angle_atom_site_label_1
_geom_angle_atom_site_label_2
_geom_angle_atom_site_label_3
_geom_angle
_geom_angle_site_symmetry_1
_geom_angle_site_symmetry_3
O13 Gd1 O9 127.82(13) . .
O13 Gd1 O10 78.66(13) . .
O9 Gd1 O10 73.04(13) . .
O13 Gd1 O5 67.39(12) . .
O9 Gd1 O5 96.14(13) . .
O10 Gd1 O5 126.40(13) . .
O13 Gd1 O11 143.80(13) . .
O9 Gd1 O11 78.78(14) . .
O10 Gd1 O11 88.97(14) . .
O5 Gd1 O11 141.53(13) . .
O13 Gd1 O12 94.41(13) . .
O9 Gd1 O12 134.83(14) . .
O10 Gd1 O12 139.23(13) . .
O5 Gd1 O12 85.21(12) . .
O11 Gd1 O12 73.10(13) . .
O13 Gd1 O6 127.11(12) . .
O9 Gd1 O6 69.87(12) . .
O10 Gd1 O6 142.86(13) . .
O5 Gd1 O6 60.88(12) . .
O11 Gd1 O6 82.00(12) . .
O12 Gd1 O6 71.76(13) . .
O13 Gd1 O14 62.30(11) . .
O9 Gd1 O14 138.45(12) . .
O10 Gd1 O14 70.39(13) . .
O5 Gd1 O14 121.30(12) . .
O11 Gd1 O14 81.50(13) . .
O12 Gd1 O14 70.91(13) . .
O6 Gd1 O14 142.15(12) . .
O13 Gd1 Ni2 34.87(8) . .
O9 Gd1 Ni2 106.76(10) . .
O10 Gd1 Ni2 96.56(10) . .
O5 Gd1 Ni2 35.24(9) . .
O11 Gd1 Ni2 173.09(9) . .
O12 Gd1 Ni2 99.98(9) . .
O6 Gd1 Ni2 95.92(8) . .
O14 Gd1 Ni2 96.41(8) . .
O7 Ni2 O13 173.31(15) . .
O7 Ni2 O5 96.99(15) . .
O13 Ni2 O5 78.28(14) . .
O7 Ni2 O8 88.73(14) . .
O13 Ni2 O8 86.78(14) . .
O5 Ni2 O8 92.74(15) . .
O7 Ni2 N4 95.08(17) . .
O13 Ni2 N4 90.33(16) . .
O5 Ni2 N4 165.25(16) . .
O8 Ni2 N4 95.97(17) . .
O7 Ni2 N3 88.48(16) . .
O13 Ni2 N3 95.85(15) . .
O5 Ni2 N3 85.99(16) . .
O8 Ni2 N3 176.78(16) . .
N4 Ni2 N3 85.89(18) . .
O7 Ni2 Gd1 133.36(11) . .
O13 Ni2 Gd1 40.55(10) . .
O5 Ni2 Gd1 41.07(10) . .
O8 Ni2 Gd1 77.12(10) . .
N4 Ni2 Gd1 130.11(13) . .
N3 Ni2 Gd1 103.70(12) . .
C35 O5 Ni2 126.6(3) . .
C35 O5 Gd1 120.7(3) . .
Ni2 O5 Gd1 103.70(14) . .
C34 O6 C36 118.3(4) . .
C34 O6 Gd1 111.0(3) . .
C36 O6 Gd1 125.7(3) . .
C73 O7 Ni2 127.3(3) . .
C75 O8 Ni2 127.3(3) . .
C58 O9 Gd1 134.5(4) . .
C60 O10 Gd1 137.2(4) . .
C45 O11 Gd1 136.8(3) . .
C44 O12 Gd1 136.1(3) . .
C21 O13 Ni2 129.7(3) . .
C21 O13 Gd1 123.8(3) . .
Ni2 O13 Gd1 104.58(14) . .
C16 O14 C15 117.3(4) . .
C16 O14 Gd1 112.9(3) . .
C15 O14 Gd1 125.2(3) . .
C28 N3 C26 110.8(4) . .
C28 N3 C27 108.5(4) . .
C26 N3 C27 109.9(4) . .
C28 N3 Ni2 109.7(3) . .
C26 N3 Ni2 103.0(3) . .
C27 N3 Ni2 114.9(3) . .
C24 N4 C25 109.3(5) . .
C24 N4 C23 106.1(5) . .
C25 N4 C23 111.8(5) . .
C24 N4 Ni2 113.0(4) . .
C25 N4 Ni2 104.5(4) . .
C23 N4 Ni2 112.3(3) . .
O14 C15 H15A 109.5 . .
O14 C15 H15B 109.5 . .
H15A C15 H15B 109.5 . .
O14 C15 H15C 109.5 . .
H15A C15 H15C 109.5 . .
H15B C15 H15C 109.5 . .
C17 C16 O14 124.9(5) . .
C17 C16 C21 122.2(5) . .
O14 C16 C21 112.9(4) . .
C16 C17 C18 120.1(5) . .
C16 C17 H17 120.0 . .
C18 C17 H17 120.0 . .
C19 C18 C17 117.5(5) . .
C19 C18 C22 122.1(6) . .
C17 C18 C22 120.3(5) . .
C20 C19 C18 122.5(6) . .
C20 C19 H19 118.7 . .
C18 C19 H19 118.7 . .
C19 C20 C21 119.9(5) . .
C19 C20 C23 117.9(5) . .
C21 C20 C23 122.0(5) . .
O13 C21 C20 124.2(5) . .
O13 C21 C16 118.0(5) . .
C20 C21 C16 117.8(5) . .
C18 C22 H22A 109.5 . .
C18 C22 H22B 109.5 . .
H22A C22 H22B 109.5 . .
C18 C22 H22C 109.5 . .
H22A C22 H22C 109.5 . .
H22B C22 H22C 109.5 . .
N4 C23 C20 117.9(5) . .
N4 C23 H23A 107.8 . .
C20 C23 H23A 107.8 . .
N4 C23 H23B 107.8 . .
C20 C23 H23B 107.8 . .
H23A C23 H23B 107.2 . .
N4 C24 H24A 109.5 . .
N4 C24 H24B 109.5 . .
H24A C24 H24B 109.5 . .
N4 C24 H24C 109.5 . .
H24A C24 H24C 109.5 . .
H24B C24 H24C 109.5 . .
N4 C25 C26 110.2(5) . .
N4 C25 H25A 109.6 . .
C26 C25 H25A 109.6 . .
N4 C25 H25B 109.6 . .
C26 C25 H25B 109.6 . .
H25A C25 H25B 108.1 . .
N3 C26 C25 110.1(5) . .
N3 C26 H26A 109.6 . .
C25 C26 H26A 109.6 . .
N3 C26 H26B 109.6 . .
C25 C26 H26B 109.6 . .
H26A C26 H26B 108.1 . .
N3 C27 H27A 109.5 . .
N3 C27 H27B 109.5 . .
H27A C27 H27B 109.5 . .
N3 C27 H27C 109.5 . .
H27A C27 H27C 109.5 . .
H27B C27 H27C 109.5 . .
N3 C28 C29 114.1(4) . .
N3 C28 H28A 108.7 . .
C29 C28 H28A 108.7 . .
N3 C28 H28B 108.7 . .
C29 C28 H28B 108.7 . .
H28A C28 H28B 107.6 . .
C35 C29 C30 118.8(5) . .
C35 C29 C28 123.2(5) . .
C30 C29 C28 118.0(5) . .
C31 C30 C29 123.2(5) . .
C31 C30 H30 118.4 . .
C29 C30 H30 118.4 . .
C30 C31 C33 117.8(5) . .
C30 C31 C32 121.9(6) . .
C33 C31 C32 120.3(6) . .
C31 C32 H32A 109.5 . .
C31 C32 H32B 109.5 . .
H32A C32 H32B 109.5 . .
C31 C32 H32C 109.5 . .
H32A C32 H32C 109.5 . .
H32B C32 H32C 109.5 . .
C34 C33 C31 119.4(6) . .
C34 C33 H33 120.3 . .
C31 C33 H33 120.3 . .
C33 C34 O6 124.7(5) . .
C33 C34 C35 122.9(5) . .
O6 C34 C35 112.4(5) . .
O5 C35 C29 125.6(5) . .
O5 C35 C34 116.6(5) . .
C29 C35 C34 117.6(5) . .
O6 C36 H36A 109.5 . .
O6 C36 H36B 109.5 . .
H36A C36 H36B 109.5 . .
O6 C36 H36C 109.5 . .
H36A C36 H36C 109.5 . .
H36B C36 H36C 109.5 . .
C38 C37 C39 119.3(5) . .
C38 C37 H37 120.4 . .
C39 C37 H37 120.4 . .
C42 C38 C37 120.7(5) . .
C42 C38 H38 119.6 . .
C37 C38 H38 119.6 . .
C40 C39 C37 120.5(5) . .
C40 C39 H39 119.7 . .
C37 C39 H39 119.7 . .
C39 C40 C41 119.7(6) . .
C39 C40 H40 120.2 . .
C41 C40 H40 120.2 . .
C42 C41 C40 119.7(5) . .
C42 C41 H41 120.2 . .
C40 C41 H41 120.2 . .
C38 C42 C41 120.0(5) . .
C38 C42 C44 119.0(5) . .
C41 C42 C44 120.9(5) . .
C45 C43 C44 123.8(5) . .
C45 C43 H43A 118.1 . .
C44 C43 H43A 118.1 . .
O12 C44 C43 125.6(5) . .
O12 C44 C42 116.5(5) . .
C43 C44 C42 117.8(5) . .
O11 C45 C43 123.9(5) . .
O11 C45 C46 116.0(5) . .
C43 C45 C46 120.1(5) . .
C47 C46 C51 118.2(5) . .
C47 C46 C45 119.1(5) . .
C51 C46 C45 122.6(5) . .
C46 C47 C48 120.3(6) . .
C46 C47 H47 119.8 . .
C48 C47 H47 119.8 . .
C49 C48 C47 120.3(7) . .
C49 C48 H48 119.8 . .
C47 C48 H48 119.8 . .
C50 C49 C48 119.6(6) . .
C50 C49 H49 120.2 . .
C48 C49 H49 120.2 . .
C49 C50 C51 121.1(7) . .
C49 C50 H50 119.4 . .
C51 C50 H50 119.4 . .
C50 C51 C46 120.4(7) . .
C50 C51 H51 119.8 . .
C46 C51 H51 119.8 . .
C57 C52 C53 120.9(6) . .
C57 C52 H52 119.6 . .
C53 C52 H52 119.6 . .
C52 C53 C54 120.1(6) . .
C52 C53 H53 120.0 . .
C54 C53 H53 120.0 . .
C55 C54 C53 119.5(6) . .
C55 C54 H54 120.3 . .
C53 C54 H54 120.3 . .
C54 C55 C56 120.8(7) . .
C54 C55 H55 119.6 . .
C56 C55 H55 119.6 . .
C55 C56 C57 120.5(6) . .
C55 C56 H56 119.7 . .
C57 C56 H56 119.7 . .
C52 C57 C56 118.2(6) . .
C52 C57 C58 119.4(5) . .
C56 C57 C58 122.5(6) . .
O9 C58 C59 124.1(6) . .
O9 C58 C57 115.6(5) . .
C59 C58 C57 120.3(5) . .
C58 C59 C60 124.2(5) . .
C58 C59 H59A 117.9 . .
C60 C59 H59A 117.9 . .
O10 C60 C59 123.6(5) . .
O10 C60 C61 115.5(5) . .
C59 C60 C61 120.9(5) . .
C66 C61 C62 119.5(6) . .
C66 C61 C60 122.4(6) . .
C62 C61 C60 118.1(5) . .
C63 C62 C61 119.9(6) . .
C63 C62 H62 120.1 . .
C61 C62 H62 120.1 . .
C64 C63 C62 120.8(7) . .
C64 C63 H63 119.6 . .
C62 C63 H63 119.6 . .
C63 C64 C65 119.8(6) . .
C63 C64 H64 120.1 . .
C65 C64 H64 120.1 . .
C66 C65 C64 120.1(7) . .
C66 C65 H65 120.0 . .
C64 C65 H65 120.0 . .
C65 C66 C61 120.0(7) . .
C65 C66 H66 120.0 . .
C61 C66 H66 120.0 . .
C72 C67 C68 118.2(5) . .
C72 C67 C73 122.6(5) . .
C68 C67 C73 119.2(5) . .
C69 C68 C67 120.3(6) . .
C69 C68 H68 119.9 . .
C67 C68 H68 119.9 . .
C70 C69 C68 120.8(7) . .
C70 C69 H69 119.6 . .
C68 C69 H69 119.6 . .
C69 C70 C71 119.9(6) . .
C69 C70 H70 120.1 . .
C71 C70 H70 120.1 . .
C72 C71 C70 120.0(7) . .
C72 C71 H71 120.0 . .
C70 C71 H71 120.0 . .
C71 C72 C67 120.7(7) . .
C71 C72 H72 119.7 . .
C67 C72 H72 119.7 . .
O7 C73 C74 125.5(5) . .
O7 C73 C67 115.4(5) . .
C74 C73 C67 119.0(5) . .
C75 C74 C73 125.8(5) . .
C75 C74 H74A 117.1 . .
C73 C74 H74A 117.1 . .
O8 C75 C74 124.9(5) . .
O8 C75 C76 116.0(5) . .
C74 C75 C76 119.0(5) . .
C79 C76 C77 117.7(6) . .
C79 C76 C75 119.2(5) . .
C77 C76 C75 123.0(5) . .
C78 C77 C76 120.4(6) . .
C78 C77 H77 119.8 . .
C76 C77 H77 119.8 . .
C81 C78 C77 120.7(7) . .
C81 C78 H78 119.6 . .
C77 C78 H78 119.6 . .
C76 C79 C80 121.5(6) . .
C76 C79 H79 119.2 . .
C80 C79 H79 119.2 . .
C81 C80 C79 120.1(7) . .
C81 C80 H80 120.0 . .
C79 C80 H80 120.0 . .
C78 C81 C80 119.6(7) . .
C78 C81 H81 120.2 . .
C80 C81 H81 120.2 . .
C83 C82 H82A 109.5 . .
C83 C82 H82B 109.5 . .
H82A C82 H82B 109.5 . .
C83 C82 H82C 109.5 . .
H82A C82 H82C 109.5 . .
H82B C82 H82C 109.5 . .
N5 C83 C82 177.9(10) . .
C85 C86 H86A 109.5 . .
C85 C86 H86B 109.5 . .
H86A C86 H86B 109.5 . .
C85 C86 H86C 109.5 . .
H86A C86 H86C 109.5 . .
H86B C86 H86C 109.5 . .
N6 C85 C86 178(2) . .
C88A C87 C88 112.1(15) . .
N7 C88 C87 178(5) . .
N7 C88 N7 16(6) . 2_565
C87 C88 N7 165(3) . 2_565
N7A C88A C87 167(2) . .
N7 N7 C88 132(10) 2_565 .
N7 N7 C88 33(10) 2_565 2_565
C88 N7 C88 164(6) . 2_565

loop_
_geom_bond_atom_site_label_1
_geom_bond_atom_site_label_2
_geom_bond_distance
_geom_bond_site_symmetry_2
Gd1 O13 2.303(4) .
Gd1 O9 2.308(4) .
Gd1 O10 2.316(4) .
Gd1 O5 2.319(3) .
Gd1 O11 2.329(4) .
Gd1 O12 2.341(4) .
Gd1 O6 2.659(4) .
Gd1 O14 2.666(4) .
Gd1 Ni2 3.4293(7) .
Ni2 O7 2.025(4) .
Ni2 O13 2.026(3) .
Ni2 O5 2.037(4) .
Ni2 O8 2.041(4) .
Ni2 N4 2.121(5) .
Ni2 N3 2.124(5) .
O5 C35 1.339(6) .
O6 C34 1.388(6) .
O6 C36 1.436(7) .
O7 C73 1.276(6) .
O8 C75 1.277(6) .
O9 C58 1.288(7) .
O10 C60 1.260(7) .
O11 C45 1.278(7) .
O12 C44 1.255(7) .
O13 C21 1.360(6) .
O14 C16 1.387(7) .
O14 C15 1.427(6) .
N3 C28 1.488(7) .
N3 C26 1.489(7) .
N3 C27 1.489(6) .
N4 C24 1.484(7) .
N4 C25 1.489(8) .
N4 C23 1.497(8) .
N5 C83 1.154(11) .
C15 H15A 0.9800 .
C15 H15B 0.9800 .
C15 H15C 0.9800 .
C16 C17 1.376(7) .
C16 C21 1.410(8) .
C17 C18 1.407(8) .
C17 H17 0.9500 .
C18 C19 1.392(8) .
C18 C22 1.514(8) .
C19 C20 1.389(8) .
C19 H19 0.9500 .
C20 C21 1.390(8) .
C20 C23 1.522(8) .
C22 H22A 0.9800 .
C22 H22B 0.9800 .
C22 H22C 0.9800 .
C23 H23A 0.9900 .
C23 H23B 0.9900 .
C24 H24A 0.9800 .
C24 H24B 0.9800 .
C24 H24C 0.9800 .
C25 C26 1.513(9) .
C25 H25A 0.9900 .
C25 H25B 0.9900 .
C26 H26A 0.9900 .
C26 H26B 0.9900 .
C27 H27A 0.9800 .
C27 H27B 0.9800 .
C27 H27C 0.9800 .
C28 C29 1.519(8) .
C28 H28A 0.9900 .
C28 H28B 0.9900 .
C29 C35 1.403(7) .
C29 C30 1.406(8) .
C30 C31 1.378(9) .
C30 H30 0.9500 .
C31 C33 1.417(8) .
C31 C32 1.510(8) .
C32 H32A 0.9800 .
C32 H32B 0.9800 .
C32 H32C 0.9800 .
C33 C34 1.377(8) .
C33 H33 0.9500 .
C34 C35 1.407(8) .
C36 H36A 0.9800 .
C36 H36B 0.9800 .
C36 H36C 0.9800 .
C37 C38 1.396(8) .
C37 C39 1.402(9) .
C37 H37 0.9500 .
C38 C42 1.370(8) .
C38 H38 0.9500 .
C39 C40 1.375(9) .
C39 H39 0.9500 .
C40 C41 1.409(8) .
C40 H40 0.9500 .
C41 C42 1.398(8) .
C41 H41 0.9500 .
C42 C44 1.501(7) .
C43 C45 1.403(8) .
C43 C44 1.411(7) .
C43 H43A 0.9500 .
C45 C46 1.495(7) .
C46 C47 1.394(9) .
C46 C51 1.404(9) .
C47 C48 1.399(9) .
C47 H47 0.9500 .
C48 C49 1.381(10) .
C48 H48 0.9500 .
C49 C50 1.370(11) .
C49 H49 0.9500 .
C50 C51 1.380(9) .
C50 H50 0.9500 .
C51 H51 0.9500 .
C52 C57 1.385(9) .
C52 C53 1.388(9) .
C52 H52 0.9500 .
C53 C54 1.393(11) .
C53 H53 0.9500 .
C54 C55 1.362(10) .
C54 H54 0.9500 .
C55 C56 1.390(10) .
C55 H55 0.9500 .
C56 C57 1.399(9) .
C56 H56 0.9500 .
C57 C58 1.493(8) .
C58 C59 1.392(8) .
C59 C60 1.396(8) .
C59 H59A 0.9500 .
C60 C61 1.517(8) .
C61 C66 1.393(9) .
C61 C62 1.394(9) .
C62 C63 1.381(9) .
C62 H62 0.9500 .
C63 C64 1.379(11) .
C63 H63 0.9500 .
C64 C65 1.390(12) .
C64 H64 0.9500 .
C65 C66 1.388(10) .
C65 H65 0.9500 .
C66 H66 0.9500 .
C67 C72 1.390(8) .
C67 C68 1.392(8) .
C67 C73 1.504(7) .
C68 C69 1.390(9) .
C68 H68 0.9500 .
C69 C70 1.352(10) .
C69 H69 0.9500 .
C70 C71 1.386(11) .
C70 H70 0.9500 .
C71 C72 1.383(10) .
C71 H71 0.9500 .
C72 H72 0.9500 .
C73 C74 1.396(8) .
C74 C75 1.394(8) .
C74 H74A 0.9500 .
C75 C76 1.504(8) .
C76 C79 1.375(8) .
C76 C77 1.396(8) .
C77 C78 1.382(9) .
C77 H77 0.9500 .
C78 C81 1.364(11) .
C78 H78 0.9500 .
C79 C80 1.381(9) .
C79 H79 0.9500 .
C80 C81 1.367(10) .
C80 H80 0.9500 .
C81 H81 0.9500 .
C82 C83 1.455(11) .
C82 H82A 0.9800 .
C82 H82B 0.9800 .
C82 H82C 0.9800 .
N6 C85 1.05(3) .
C86 C85 1.34(3) .
C86 H86A 0.9800 .
C86 H86B 0.9800 .
C86 H86C 0.9800 .
C87 C88A 1.474(19) .
C87 C88 1.50(3) .
C88 N7 1.28(15) .
C88 N7 1.79(14) 2_565
C88A N7A 1.20(3) .
N7 N7 0.66(15) 2_565
N7 C88 1.79(14) 2_565

loop_
_geom_torsion_atom_site_label_1
_geom_torsion_atom_site_label_2
_geom_torsion_atom_site_label_3
_geom_torsion_atom_site_label_4
_geom_torsion
_geom_torsion_site_symmetry_1
_geom_torsion_site_symmetry_4
O13 Gd1 Ni2 O7 -176.0(2) . .
O9 Gd1 Ni2 O7 -42.52(18) . .
O10 Gd1 Ni2 O7 -116.74(18) . .
O5 Gd1 Ni2 O7 34.0(2) . .
O11 Gd1 Ni2 O7 100.3(8) . .
O12 Gd1 Ni2 O7 100.68(18) . .
O6 Gd1 Ni2 O7 28.21(17) . .
O14 Gd1 Ni2 O7 172.36(17) . .
O9 Gd1 Ni2 O13 133.46(18) . .
O10 Gd1 Ni2 O13 59.25(18) . .
O5 Gd1 Ni2 O13 -150.0(2) . .
O11 Gd1 Ni2 O13 -83.7(8) . .
O12 Gd1 Ni2 O13 -83.34(18) . .
O6 Gd1 Ni2 O13 -155.81(18) . .
O14 Gd1 Ni2 O13 -11.66(18) . .
O13 Gd1 Ni2 O5 150.0(2) . .
O9 Gd1 Ni2 O5 -76.54(17) . .
O10 Gd1 Ni2 O5 -150.76(18) . .
O11 Gd1 Ni2 O5 66.3(8) . .
O12 Gd1 Ni2 O5 66.66(17) . .
O6 Gd1 Ni2 O5 -5.81(17) . .
O14 Gd1 Ni2 O5 138.34(17) . .
O13 Gd1 Ni2 O8 -100.30(19) . .
O9 Gd1 Ni2 O8 33.17(15) . .
O10 Gd1 Ni2 O8 -41.05(15) . .
O5 Gd1 Ni2 O8 109.70(18) . .
O11 Gd1 Ni2 O8 176.0(8) . .
O12 Gd1 Ni2 O8 176.36(14) . .
O6 Gd1 Ni2 O8 103.89(14) . .
O14 Gd1 Ni2 O8 -111.96(14) . .
O13 Gd1 Ni2 N4 -13.3(2) . .
O9 Gd1 Ni2 N4 120.12(19) . .
O10 Gd1 Ni2 N4 45.9(2) . .
O5 Gd1 Ni2 N4 -163.3(2) . .
O11 Gd1 Ni2 N4 -97.0(8) . .
O12 Gd1 Ni2 N4 -96.7(2) . .
O6 Gd1 Ni2 N4 -169.15(19) . .
O14 Gd1 Ni2 N4 -25.00(19) . .
O13 Gd1 Ni2 N3 82.9(2) . .
O9 Gd1 Ni2 N3 -143.63(16) . .
O10 Gd1 Ni2 N3 142.15(16) . .
O5 Gd1 Ni2 N3 -67.09(19) . .
O11 Gd1 Ni2 N3 -0.8(8) . .
O12 Gd1 Ni2 N3 -0.43(16) . .
O6 Gd1 Ni2 N3 -72.90(15) . .
O14 Gd1 Ni2 N3 71.25(15) . .
O7 Ni2 O5 C35 57.6(4) . .
O13 Ni2 O5 C35 -127.2(4) . .
O8 Ni2 O5 C35 146.7(4) . .
N4 Ni2 O5 C35 -87.1(8) . .
N3 Ni2 O5 C35 -30.4(4) . .
Gd1 Ni2 O5 C35 -146.6(4) . .
O7 Ni2 O5 Gd1 -155.81(15) . .
O13 Ni2 O5 Gd1 19.39(14) . .
O8 Ni2 O5 Gd1 -66.75(15) . .
N4 Ni2 O5 Gd1 59.5(7) . .
N3 Ni2 O5 Gd1 116.22(16) . .
O13 Gd1 O5 C35 131.0(4) . .
O9 Gd1 O5 C35 -100.4(4) . .
O10 Gd1 O5 C35 -173.8(3) . .
O11 Gd1 O5 C35 -20.7(4) . .
O12 Gd1 O5 C35 34.2(4) . .
O6 Gd1 O5 C35 -37.5(3) . .
O14 Gd1 O5 C35 98.5(4) . .
Ni2 Gd1 O5 C35 149.1(4) . .
O13 Gd1 O5 Ni2 -18.04(13) . .
O9 Gd1 O5 Ni2 110.52(15) . .
O10 Gd1 O5 Ni2 37.1(2) . .
O11 Gd1 O5 Ni2 -169.80(16) . .
O12 Gd1 O5 Ni2 -114.85(16) . .
O6 Gd1 O5 Ni2 173.38(19) . .
O14 Gd1 O5 Ni2 -50.64(18) . .
O13 Gd1 O6 C34 19.1(4) . .
O9 Gd1 O6 C34 141.9(4) . .
O10 Gd1 O6 C34 145.3(3) . .
O5 Gd1 O6 C34 32.3(3) . .
O11 Gd1 O6 C34 -137.2(3) . .
O12 Gd1 O6 C34 -62.4(3) . .
O14 Gd1 O6 C34 -72.3(4) . .
Ni2 Gd1 O6 C34 36.2(3) . .
O13 Gd1 O6 C36 173.2(4) . .
O9 Gd1 O6 C36 -64.0(4) . .
O10 Gd1 O6 C36 -60.6(5) . .
O5 Gd1 O6 C36 -173.5(5) . .
O11 Gd1 O6 C36 17.0(4) . .
O12 Gd1 O6 C36 91.7(5) . .
O14 Gd1 O6 C36 81.9(5) . .
Ni2 Gd1 O6 C36 -169.7(4) . .
O13 Ni2 O7 C73 53.9(15) . .
O5 Ni2 O7 C73 98.6(4) . .
O8 Ni2 O7 C73 6.0(4) . .
N4 Ni2 O7 C73 -89.9(5) . .
N3 Ni2 O7 C73 -175.6(5) . .
Gd1 Ni2 O7 C73 76.9(5) . .
O7 Ni2 O8 C75 -7.9(4) . .
O13 Ni2 O8 C75 177.1(4) . .
O5 Ni2 O8 C75 -104.8(4) . .
N4 Ni2 O8 C75 87.1(4) . .
N3 Ni2 O8 C75 -38(3) . .
Gd1 Ni2 O8 C75 -143.1(4) . .
O13 Gd1 O9 C58 -78.0(6) . .
O10 Gd1 O9 C58 -17.8(5) . .
O5 Gd1 O9 C58 -144.0(5) . .
O11 Gd1 O9 C58 74.6(5) . .
O12 Gd1 O9 C58 126.6(5) . .
O6 Gd1 O9 C58 160.1(6) . .
O14 Gd1 O9 C58 11.4(6) . .
Ni2 Gd1 O9 C58 -109.7(5) . .
O13 Gd1 O10 C60 137.6(6) . .
O9 Gd1 O10 C60 2.0(5) . .
O5 Gd1 O10 C60 87.0(6) . .
O11 Gd1 O10 C60 -76.6(6) . .
O12 Gd1 O10 C60 -138.8(5) . .
O6 Gd1 O10 C60 -1.3(7) . .
O14 Gd1 O10 C60 -158.0(6) . .
Ni2 Gd1 O10 C60 107.5(6) . .
O13 Gd1 O11 C45 -82.4(6) . .
O9 Gd1 O11 C45 135.6(5) . .
O10 Gd1 O11 C45 -151.4(5) . .
O5 Gd1 O11 C45 49.9(6) . .
O12 Gd1 O11 C45 -8.6(5) . .
O6 Gd1 O11 C45 64.7(5) . .
O14 Gd1 O11 C45 -81.1(5) . .
Ni2 Gd1 O11 C45 -8.2(12) . .
O13 Gd1 O12 C44 148.5(5) . .
O9 Gd1 O12 C44 -50.7(6) . .
O10 Gd1 O12 C44 70.8(6) . .
O5 Gd1 O12 C44 -144.6(5) . .
O11 Gd1 O12 C44 3.2(5) . .
O6 Gd1 O12 C44 -83.8(5) . .
O14 Gd1 O12 C44 89.9(5) . .
Ni2 Gd1 O12 C44 -176.8(5) . .
O7 Ni2 O13 C21 -138.4(12) . .
O5 Ni2 O13 C21 176.0(4) . .
O8 Ni2 O13 C21 -90.5(4) . .
N4 Ni2 O13 C21 5.5(4) . .
N3 Ni2 O13 C21 91.4(4) . .
Gd1 Ni2 O13 C21 -164.4(5) . .
O7 Ni2 O13 Gd1 25.9(14) . .
O5 Ni2 O13 Gd1 -19.60(14) . .
O8 Ni2 O13 Gd1 73.87(16) . .
N4 Ni2 O13 Gd1 169.84(18) . .
N3 Ni2 O13 Gd1 -104.26(17) . .
O9 Gd1 O13 C21 103.9(4) . .
O10 Gd1 O13 C21 46.1(4) . .
O5 Gd1 O13 C21 -176.2(4) . .
O11 Gd1 O13 C21 -26.1(5) . .
O12 Gd1 O13 C21 -93.3(4) . .
O6 Gd1 O13 C21 -163.7(3) . .
O14 Gd1 O13 C21 -27.6(3) . .
Ni2 Gd1 O13 C21 165.6(4) . .
O9 Gd1 O13 Ni2 -61.6(2) . .
O10 Gd1 O13 Ni2 -119.46(17) . .
O5 Gd1 O13 Ni2 18.21(13) . .
O11 Gd1 O13 Ni2 168.31(16) . .
O12 Gd1 O13 Ni2 101.15(16) . .
O6 Gd1 O13 Ni2 30.7(2) . .
O14 Gd1 O13 Ni2 166.9(2) . .
O13 Gd1 O14 C16 25.2(3) . .
O9 Gd1 O14 C16 -91.7(4) . .
O10 Gd1 O14 C16 -62.0(3) . .
O5 Gd1 O14 C16 59.4(3) . .
O11 Gd1 O14 C16 -154.0(3) . .
O12 Gd1 O14 C16 131.1(3) . .
O6 Gd1 O14 C16 141.0(3) . .
Ni2 Gd1 O14 C16 32.7(3) . .
O13 Gd1 O14 C15 -179.5(5) . .
O9 Gd1 O14 C15 63.7(5) . .
O10 Gd1 O14 C15 93.3(4) . .
O5 Gd1 O14 C15 -145.3(4) . .
O11 Gd1 O14 C15 1.4(4) . .
O12 Gd1 O14 C15 -73.6(4) . .
O6 Gd1 O14 C15 -63.7(5) . .
Ni2 Gd1 O14 C15 -172.0(4) . .
O7 Ni2 N3 C28 -40.6(3) . .
O13 Ni2 N3 C28 134.3(3) . .
O5 Ni2 N3 C28 56.5(3) . .
O8 Ni2 N3 C28 -10(3) . .
N4 Ni2 N3 C28 -135.8(4) . .
Gd1 Ni2 N3 C28 93.8(3) . .
O7 Ni2 N3 C26 77.4(3) . .
O13 Ni2 N3 C26 -107.7(3) . .
O5 Ni2 N3 C26 174.5(3) . .
O8 Ni2 N3 C26 108(3) . .
N4 Ni2 N3 C26 -17.8(3) . .
Gd1 Ni2 N3 C26 -148.2(3) . .
O7 Ni2 N3 C27 -163.1(4) . .
O13 Ni2 N3 C27 11.8(4) . .
O5 Ni2 N3 C27 -66.0(4) . .
O8 Ni2 N3 C27 -133(3) . .
N4 Ni2 N3 C27 101.7(4) . .
Gd1 Ni2 N3 C27 -28.7(4) . .
O7 Ni2 N4 C24 19.5(4) . .
O13 Ni2 N4 C24 -156.5(4) . .
O5 Ni2 N4 C24 164.4(6) . .
O8 Ni2 N4 C24 -69.7(4) . .
N3 Ni2 N4 C24 107.6(4) . .
Gd1 Ni2 N4 C24 -147.9(4) . .
O7 Ni2 N4 C25 -99.2(3) . .
O13 Ni2 N4 C25 84.7(3) . .
O5 Ni2 N4 C25 45.6(8) . .
O8 Ni2 N4 C25 171.5(3) . .
N3 Ni2 N4 C25 -11.1(3) . .
Gd1 Ni2 N4 C25 93.3(4) . .
O7 Ni2 N4 C23 139.4(4) . .
O13 Ni2 N4 C23 -36.6(4) . .
O5 Ni2 N4 C23 -75.7(8) . .
O8 Ni2 N4 C23 50.2(4) . .
N3 Ni2 N4 C23 -132.4(4) . .
Gd1 Ni2 N4 C23 -28.0(4) . .
C15 O14 C16 C17 -0.5(8) . .
Gd1 O14 C16 C17 156.9(4) . .
C15 O14 C16 C21 -179.2(5) . .
Gd1 O14 C16 C21 -21.8(5) . .
O14 C16 C17 C18 -177.7(5) . .
C21 C16 C17 C18 0.8(8) . .
C16 C17 C18 C19 -1.7(8) . .
C16 C17 C18 C22 178.3(5) . .
C17 C18 C19 C20 1.8(9) . .
C22 C18 C19 C20 -178.2(6) . .
C18 C19 C20 C21 -0.9(9) . .
C18 C19 C20 C23 174.3(5) . .
Ni2 O13 C21 C20 11.1(7) . .
Gd1 O13 C21 C20 -150.6(4) . .
Ni2 O13 C21 C16 -170.4(3) . .
Gd1 O13 C21 C16 27.9(6) . .
C19 C20 C21 O13 178.4(5) . .
C23 C20 C21 O13 3.4(9) . .
C19 C20 C21 C16 -0.1(8) . .
C23 C20 C21 C16 -175.1(5) . .
C17 C16 C21 O13 -178.5(5) . .
O14 C16 C21 O13 0.3(7) . .
C17 C16 C21 C20 0.1(8) . .
O14 C16 C21 C20 178.8(5) . .
C24 N4 C23 C20 -176.9(5) . .
C25 N4 C23 C20 -57.8(7) . .
Ni2 N4 C23 C20 59.2(6) . .
C19 C20 C23 N4 141.7(5) . .
C21 C20 C23 N4 -43.1(8) . .
C24 N4 C25 C26 -82.4(6) . .
C23 N4 C25 C26 160.5(5) . .
Ni2 N4 C25 C26 38.8(5) . .
C28 N3 C26 C25 161.8(4) . .
C27 N3 C26 C25 -78.3(6) . .
Ni2 N3 C26 C25 44.5(5) . .
N4 C25 C26 N3 -59.4(6) . .
C26 N3 C28 C29 -178.7(4) . .
C27 N3 C28 C29 60.5(6) . .
Ni2 N3 C28 C29 -65.7(5) . .
N3 C28 C29 C35 33.2(7) . .
N3 C28 C29 C30 -146.9(5) . .
C35 C29 C30 C31 -1.9(8) . .
C28 C29 C30 C31 178.2(5) . .
C29 C30 C31 C33 -2.3(9) . .
C29 C30 C31 C32 178.9(6) . .
C30 C31 C33 C34 2.2(8) . .
C32 C31 C33 C34 -178.9(6) . .
C31 C33 C34 O6 -176.3(5) . .
C31 C33 C34 C35 2.1(8) . .
C36 O6 C34 C33 -3.9(8) . .
Gd1 O6 C34 C33 152.4(5) . .
C36 O6 C34 C35 177.6(5) . .
Gd1 O6 C34 C35 -26.1(5) . .
Ni2 O5 C35 C29 5.8(7) . .
Gd1 O5 C35 C29 -135.7(4) . .
Ni2 O5 C35 C34 -178.6(3) . .
Gd1 O5 C35 C34 39.9(6) . .
C30 C29 C35 O5 -178.5(5) . .
C28 C29 C35 O5 1.4(8) . .
C30 C29 C35 C34 5.9(7) . .
C28 C29 C35 C34 -174.1(5) . .
C33 C34 C35 O5 177.9(5) . .
O6 C34 C35 O5 -3.6(7) . .
C33 C34 C35 C29 -6.1(8) . .
O6 C34 C35 C29 172.4(4) . .
C39 C37 C38 C42 -3.0(9) . .
C38 C37 C39 C40 0.9(9) . .
C37 C39 C40 C41 1.3(9) . .
C39 C40 C41 C42 -1.6(9) . .
C37 C38 C42 C41 2.8(8) . .
C37 C38 C42 C44 -174.4(5) . .
C40 C41 C42 C38 -0.5(8) . .
C40 C41 C42 C44 176.6(5) . .
Gd1 O12 C44 C43 -2.1(9) . .
Gd1 O12 C44 C42 173.7(3) . .
C45 C43 C44 O12 3.0(9) . .
C45 C43 C44 C42 -172.8(5) . .
C38 C42 C44 O12 -35.0(7) . .
C41 C42 C44 O12 147.9(5) . .
C38 C42 C44 C43 141.2(6) . .
C41 C42 C44 C43 -35.9(8) . .
Gd1 O11 C45 C43 12.6(9) . .
Gd1 O11 C45 C46 -165.7(4) . .
C44 C43 C45 O11 -7.9(9) . .
C44 C43 C45 C46 170.2(5) . .
O11 C45 C46 C47 10.3(7) . .
C43 C45 C46 C47 -168.0(5) . .
O11 C45 C46 C51 -168.9(5) . .
C43 C45 C46 C51 12.8(8) . .
C51 C46 C47 C48 0.6(8) . .
C45 C46 C47 C48 -178.6(5) . .
C46 C47 C48 C49 0.3(9) . .
C47 C48 C49 C50 -0.5(10) . .
C48 C49 C50 C51 -0.3(11) . .
C49 C50 C51 C46 1.2(10) . .
C47 C46 C51 C50 -1.4(9) . .
C45 C46 C51 C50 177.8(6) . .
C57 C52 C53 C54 -1.9(12) . .
C52 C53 C54 C55 -0.3(12) . .
C53 C54 C55 C56 1.7(13) . .
C54 C55 C56 C57 -1.0(13) . .
C53 C52 C57 C56 2.6(10) . .
C53 C52 C57 C58 -177.2(6) . .
C55 C56 C57 C52 -1.2(11) . .
C55 C56 C57 C58 178.6(7) . .
Gd1 O9 C58 C59 23.0(9) . .
Gd1 O9 C58 C57 -158.6(4) . .
C52 C57 C58 O9 -22.7(8) . .
C56 C57 C58 O9 157.5(6) . .
C52 C57 C58 C59 155.8(6) . .
C56 C57 C58 C59 -24.0(10) . .
O9 C58 C59 C60 -6.0(10) . .
C57 C58 C59 C60 175.7(6) . .
Gd1 O10 C60 C59 8.6(10) . .
Gd1 O10 C60 C61 -170.8(4) . .
C58 C59 C60 O10 -9.2(10) . .
C58 C59 C60 C61 170.2(6) . .
O10 C60 C61 C66 -165.9(6) . .
C59 C60 C61 C66 14.6(10) . .
O10 C60 C61 C62 14.4(8) . .
C59 C60 C61 C62 -165.0(6) . .
C66 C61 C62 C63 -1.8(10) . .
C60 C61 C62 C63 177.8(6) . .
C61 C62 C63 C64 0.8(10) . .
C62 C63 C64 C65 0.8(12) . .
C63 C64 C65 C66 -1.2(13) . .
C64 C65 C66 C61 0.1(13) . .
C62 C61 C66 C65 1.4(12) . .
C60 C61 C66 C65 -178.3(7) . .
C72 C67 C68 C69 3.5(10) . .
C73 C67 C68 C69 -177.0(6) . .
C67 C68 C69 C70 -1.5(11) . .
C68 C69 C70 C71 -1.1(13) . .
C69 C70 C71 C72 1.4(14) . .
C70 C71 C72 C67 0.7(14) . .
C68 C67 C72 C71 -3.1(12) . .
C73 C67 C72 C71 177.4(7) . .
Ni2 O7 C73 C74 -3.5(8) . .
Ni2 O7 C73 C67 172.4(3) . .
C72 C67 C73 O7 154.1(6) . .
C68 C67 C73 O7 -25.4(8) . .
C72 C67 C73 C74 -29.8(9) . .
C68 C67 C73 C74 150.7(6) . .
O7 C73 C74 C75 -0.3(10) . .
C67 C73 C74 C75 -175.9(5) . .
Ni2 O8 C75 C74 7.3(8) . .
Ni2 O8 C75 C76 -168.7(4) . .
C73 C74 C75 O8 -1.8(10) . .
C73 C74 C75 C76 174.0(6) . .
O8 C75 C76 C79 14.0(8) . .
C74 C75 C76 C79 -162.2(6) . .
O8 C75 C76 C77 -169.0(6) . .
C74 C75 C76 C77 14.8(9) . .
C79 C76 C77 C78 0.7(10) . .
C75 C76 C77 C78 -176.3(7) . .
C76 C77 C78 C81 -1.6(12) . .
C77 C76 C79 C80 1.5(11) . .
C75 C76 C79 C80 178.7(6) . .
C76 C79 C80 C81 -3.0(12) . .
C77 C78 C81 C80 0.1(13) . .
C79 C80 C81 C78 2.1(13) . .
C88A C87 C88 N7 -128(100) . .
C88A C87 C88 N7 130(15) . 2_565
C88 C87 C88A N7A -139(7) . .
C87 C88 N7 N7 -110(100) . 2_565
C87 C88 N7 C88 -110(100) . 2_565
N7 C88 N7 C88 0.00(14) 2_565 2_565
